data_2221748
loop_
_publ_author_name
'Siegel, David'
'Merkel, Stefan'
'Koch, Matthias'
'Emmerling, Franziska'
'Nehls, Irene'

_publ_section_title 3-{1-[(2,4-Dinitrophenyl)hydrazino]ethylidene}-5-(1-methylpropyl)pyrrolidine-2,4-dione
_journal_coeditor_code KJ2118
_journal_issue 5
_journal_name_full 'Acta Crystallographica Section E'
_journal_page_first o988
_journal_page_last o989
_journal_paper_doi 10.1107/S1600536809012458
_journal_volume 65
_journal_year 2009
_chemical_formula_moiety 'C16 H19 N5 O6'
_chemical_formula_sum 'C16 H19 N5 O6'
_chemical_formula_weight 377.36
_chemical_name_common 'tenuazonic acid 2,4-dinitrophenylhydrazone'
_chemical_name_systematic
;
3-{1-[(2,4-Dinitrophenyl)hydrazino]ethylidene}-5-(1-methylpropyl)pyrrolidine-
2,4-dione
;
_space_group_IT_number 4
_symmetry_cell_setting monoclinic
_symmetry_space_group_name_Hall 'P 2yb'
_symmetry_space_group_name_H-M 'P 1 21 1'
_atom_sites_solution_hydrogens geom
_atom_sites_solution_primary direct
_atom_sites_solution_secondary difmap
_audit_creation_method SHELXL-97
_cell_angle_alpha 90.00
_cell_angle_beta 107.363(4)
_cell_angle_gamma 90.00
_cell_formula_units_Z 2
_cell_length_a 10.6710(10)
_cell_length_b 4.9387(5)
_cell_length_c 16.839(2)
_cell_measurement_reflns_used 25
_cell_measurement_temperature 193(2)
_cell_measurement_theta_max 69
_cell_measurement_theta_min 60
_cell_volume 846.99(16)
_computing_cell_refinement 'CAD-4 Software (Enraf--Nonius, 1989)'
_computing_data_collection 'CAD-4 Software (Enraf--Nonius, 1989)'
_computing_data_reduction 'CORINC (Dr\"ager & Gattow, 1971)'
_computing_molecular_graphics 'ORTEPIII (Burnett & Johnson, 1996)'
_computing_publication_material 'SHELXTL (Sheldrick, 2008)'
_computing_structure_refinement 'SHELXL97 (Sheldrick, 2008)'
_computing_structure_solution 'SIR-97 (Altomare et al., 1999)'
_diffrn_ambient_temperature 193(2)
_diffrn_measured_fraction_theta_full 0.989
_diffrn_measured_fraction_theta_max 0.989
_diffrn_measurement_device '\k-geometry diffractometer'
_diffrn_measurement_device_type 'Enraf--Nonius CAD-4'
_diffrn_measurement_method \w/2\q
_diffrn_radiation_monochromator graphite
_diffrn_radiation_source 'fine-focus sealed tube'
_diffrn_radiation_type CuK\a
_diffrn_radiation_wavelength 1.54178
_diffrn_reflns_av_R_equivalents 0.0246
_diffrn_reflns_av_sigmaI/netI 0.0310
_diffrn_reflns_limit_h_max 13
_diffrn_reflns_limit_h_min -13
_diffrn_reflns_limit_k_max 6
_diffrn_reflns_limit_k_min -5
_diffrn_reflns_limit_l_max 20
_diffrn_reflns_limit_l_min -20
_diffrn_reflns_number 3890
_diffrn_reflns_theta_full 73.60
_diffrn_reflns_theta_max 73.60
_diffrn_reflns_theta_min 2.75
_diffrn_standards_decay_% 2
_diffrn_standards_interval_time 60
_diffrn_standards_number 3
_exptl_absorpt_coefficient_mu 0.978
_exptl_absorpt_correction_T_max 0.94
_exptl_absorpt_correction_T_min 0.78
_exptl_absorpt_correction_type psi-scan
_exptl_absorpt_process_details '(CORINC; Dr\"ager & Gattow, 1971)'
_exptl_crystal_colour yellow
_exptl_crystal_density_diffrn 1.480
_exptl_crystal_density_method 'not measured'
_exptl_crystal_description needles
_exptl_crystal_F_000 396
_exptl_crystal_size_max 0.64
_exptl_crystal_size_mid 0.06
_exptl_crystal_size_min 0.06
_refine_diff_density_max 0.240
_refine_diff_density_min -0.210
_refine_ls_abs_structure_details (Flack,1983)
_refine_ls_abs_structure_Flack 0.1(2)
_refine_ls_extinction_method none
_refine_ls_goodness_of_fit_ref 0.991
_refine_ls_hydrogen_treatment constr
_refine_ls_matrix_type full
_refine_ls_number_parameters 247
_refine_ls_number_reflns 3282
_refine_ls_number_restraints 1
_refine_ls_restrained_S_all 0.991
_refine_ls_R_factor_all 0.0427
_refine_ls_R_factor_gt 0.0394
_refine_ls_shift/su_max 0.000
_refine_ls_shift/su_mean 0.000
_refine_ls_structure_factor_coef Fsqd
_refine_ls_weighting_details 'calc w=1/[\s^2^(Fo^2^)+(0.0778P)^2^+0.1634P] where P=(Fo^2^+2Fc^2^)/3'
_refine_ls_weighting_scheme calc
_refine_ls_wR_factor_obs 0.1073
_refine_ls_wR_factor_ref 0.1110
_reflns_number_gt 3103
_reflns_number_total 3282
_reflns_threshold_expression >2sigma(I)
_cod_data_source_file kj2118.cif
_cod_data_source_block I
_cod_original_cell_volume 846.98(15)
_cod_original_sg_symbol_H-M 'P 21'
_cod_database_code 2221748
_cod_database_fobs_code 2221748

loop_
_symmetry_equiv_pos_as_xyz
'x, y, z'
'-x, y+1/2, -z'

loop_
_atom_site_type_symbol
_atom_site_label
_atom_site_fract_x
_atom_site_fract_y
_atom_site_fract_z
_atom_site_U_iso_or_equiv
_atom_site_adp_type
_atom_site_calc_flag
_atom_site_refinement_flags
_atom_site_occupancy
_atom_site_disorder_assembly
_atom_site_disorder_group
O O1 0.28853(17) 1.4445(4) 0.18665(10) 0.0394(4) Uani d . 1 . .
O O2 0.38017(15) 1.3663(4) 0.31656(10) 0.0373(4) Uani d . 1 . .
O O3 -0.1297(2) 0.5644(5) 0.06973(11) 0.0559(5) Uani d . 1 . .
O O4 -0.07342(18) 0.9300(4) 0.01932(9) 0.0444(4) Uani d . 1 . .
O O5 0.43857(13) 0.4033(3) 0.54411(8) 0.0277(3) Uani d . 1 . .
O O6 0.13063(14) 0.7678(4) 0.66874(9) 0.0348(4) Uani d . 1 . .
N N1 0.29520(16) 1.3174(4) 0.24909(10) 0.0267(4) Uani d . 1 . .
N N2 -0.06562(18) 0.7738(4) 0.07614(11) 0.0339(4) Uani d . 1 . .
N N3 0.27686(16) 1.0106(4) 0.39501(10) 0.0280(4) Uani d . 1 . .
H H3N 0.3538 1.1087 0.4007 0.034 Uiso d R 1 . .
N N4 0.29331(16) 0.8153(4) 0.45682(10) 0.0266(4) Uani d . 1 . .
H H4N 0.3584 0.6959 0.4627 0.032 Uiso d R 1 . .
N N5 0.39181(16) 0.3303(4) 0.66688(9) 0.0262(4) Uani d . 1 . .
H H5N 0.4542 0.2158 0.6856 0.031 Uiso d R 1 . .
C C1 0.20134(18) 1.0983(4) 0.24520(12) 0.0230(4) Uani d . 1 . .
C C2 0.11472(18) 1.0434(4) 0.16609(11) 0.0254(4) Uani d . 1 . .
H H2 0.1175 1.1462 0.1190 0.030 Uiso calc R 1 . .
C C3 0.02556(19) 0.8361(5) 0.15868(12) 0.0265(4) Uani d . 1 . .
C C4 0.01923(18) 0.6831(4) 0.22646(12) 0.0271(4) Uani d . 1 . .
H H4 -0.0428 0.5404 0.2195 0.032 Uiso calc R 1 . .
C C5 0.10350(19) 0.7399(4) 0.30371(12) 0.0266(4) Uani d . 1 . .
H H5 0.0984 0.6356 0.3500 0.032 Uiso calc R 1 . .
C C6 0.19821(17) 0.9503(4) 0.31639(11) 0.0240(4) Uani d . 1 . .
C C7 0.23382(17) 0.8356(4) 0.51605(11) 0.0231(4) Uani d . 1 . .
C C8 0.27239(16) 0.6612(4) 0.58383(11) 0.0221(4) Uani d . 1 . .
C C9 0.37640(18) 0.4572(4) 0.59406(11) 0.0212(4) Uani d . 1 . .
C C10 0.30819(18) 0.4349(4) 0.71460(11) 0.0242(4) Uani d . 1 . .
H H10 0.2515 0.2860 0.7250 0.029 Uiso calc R 1 . .
C C11 0.22234(17) 0.6447(4) 0.65454(11) 0.0246(4) Uani d . 1 . .
C C12 0.38790(18) 0.5633(4) 0.79844(11) 0.0253(4) Uani d . 1 . .
H H12 0.4282 0.7347 0.7860 0.030 Uiso calc R 1 . .
C C13 0.4990(3) 0.3758(6) 0.84642(14) 0.0444(6) Uani d . 1 . .
H H13A 0.4600 0.2030 0.8572 0.053 Uiso calc R 1 . .
H H13B 0.5552 0.3350 0.8106 0.053 Uiso calc R 1 . .
C C14 0.5849(3) 0.4865(7) 0.92845(14) 0.0501(7) Uani d . 1 . .
H H14A 0.5337 0.4985 0.9680 0.075 Uiso calc R 1 . .
H H14B 0.6165 0.6671 0.9197 0.075 Uiso calc R 1 . .
H H14C 0.6599 0.3656 0.9508 0.075 Uiso calc R 1 . .
C C15 0.2971(2) 0.6350(9) 0.84970(15) 0.0578(9) Uani d . 1 . .
H H15A 0.3448 0.7459 0.8974 0.087 Uiso calc R 1 . .
H H15B 0.2664 0.4686 0.8696 0.087 Uiso calc R 1 . .
H H15C 0.2216 0.7368 0.8152 0.087 Uiso calc R 1 . .
C C16 0.12597(18) 1.0397(4) 0.50566(12) 0.0278(4) Uani d . 1 . .
H H16A 0.0503 0.9865 0.4589 0.042 Uiso calc R 1 . .
H H16B 0.1572 1.2181 0.4945 0.042 Uiso calc R 1 . .
H H16C 0.0999 1.0476 0.5567 0.042 Uiso calc R 1 . .

loop_
_atom_site_aniso_label
_atom_site_aniso_U_11
_atom_site_aniso_U_22
_atom_site_aniso_U_33
_atom_site_aniso_U_12
_atom_site_aniso_U_13
_atom_site_aniso_U_23
O1 0.0475(9) 0.0367(10) 0.0360(8) -0.0111(7) 0.0159(7) 0.0053(7)
O2 0.0333(7) 0.0348(9) 0.0376(7) -0.0119(7) 0.0012(6) 0.0042(7)
O3 0.0587(11) 0.0619(14) 0.0401(9) -0.0337(11) 0.0039(8) -0.0078(9)
O4 0.0529(9) 0.0479(11) 0.0256(7) -0.0039(9) 0.0015(6) 0.0023(8)
O5 0.0263(6) 0.0311(8) 0.0265(6) 0.0058(6) 0.0092(5) -0.0005(6)
O6 0.0290(7) 0.0447(10) 0.0320(7) 0.0120(7) 0.0111(5) -0.0006(7)
N1 0.0266(8) 0.0226(9) 0.0316(8) -0.0008(7) 0.0099(6) 0.0016(7)
N2 0.0334(9) 0.0378(12) 0.0279(8) -0.0041(8) 0.0053(7) -0.0050(8)
N3 0.0256(7) 0.0300(10) 0.0246(8) -0.0046(7) 0.0020(6) 0.0053(7)
N4 0.0250(7) 0.0276(9) 0.0260(8) 0.0049(7) 0.0059(6) 0.0050(7)
N5 0.0311(8) 0.0242(9) 0.0226(7) 0.0071(7) 0.0073(6) 0.0004(6)
C1 0.0219(8) 0.0195(10) 0.0277(9) 0.0018(7) 0.0075(7) 0.0015(7)
C2 0.0262(9) 0.0244(10) 0.0257(9) 0.0029(8) 0.0082(7) 0.0012(8)
C3 0.0236(8) 0.0290(11) 0.0257(9) 0.0016(8) 0.0053(7) -0.0028(8)
C4 0.0239(9) 0.0249(11) 0.0336(9) -0.0028(8) 0.0104(7) -0.0028(8)
C5 0.0280(9) 0.0253(11) 0.0276(9) -0.0003(8) 0.0099(7) 0.0031(8)
C6 0.0210(8) 0.0254(11) 0.0254(8) 0.0021(7) 0.0064(7) -0.0011(8)
C7 0.0204(8) 0.0213(9) 0.0239(8) -0.0048(7) 0.0009(6) -0.0041(7)
C8 0.0200(8) 0.0209(10) 0.0228(8) 0.0004(7) 0.0025(6) -0.0032(7)
C9 0.0218(8) 0.0175(10) 0.0221(8) -0.0014(7) 0.0030(6) -0.0026(7)
C10 0.0254(8) 0.0240(10) 0.0237(8) -0.0011(8) 0.0083(7) -0.0014(8)
C11 0.0206(8) 0.0266(11) 0.0244(8) -0.0004(8) 0.0031(6) -0.0037(8)
C12 0.0274(9) 0.0266(11) 0.0209(8) 0.0008(8) 0.0056(7) -0.0016(7)
C13 0.0492(13) 0.0449(16) 0.0314(10) 0.0177(12) 0.0005(9) 0.0001(10)
C14 0.0420(13) 0.071(2) 0.0305(11) 0.0011(13) -0.0001(9) 0.0054(12)
C15 0.0391(12) 0.102(3) 0.0311(11) 0.0168(15) 0.0088(9) -0.0188(14)
C16 0.0229(8) 0.0242(11) 0.0330(10) 0.0017(8) 0.0032(7) 0.0003(8)

loop_
_atom_type_symbol
_atom_type_description
_atom_type_scat_dispersion_real
_atom_type_scat_dispersion_imag
_atom_type_scat_source
C C 0.0181 0.0091 'International Tables Vol C Tables 4.2.6.8 and 6.1.1.4'
H H 0.0000 0.0000 'International Tables Vol C Tables 4.2.6.8 and 6.1.1.4'
N N 0.0311 0.0180 'International Tables Vol C Tables 4.2.6.8 and 6.1.1.4'
O O 0.0492 0.0322 'International Tables Vol C Tables 4.2.6.8 and 6.1.1.4'

loop_
_geom_angle_atom_site_label_1
_geom_angle_atom_site_label_2
_geom_angle_atom_site_label_3
_geom_angle_site_symmetry_1
_geom_angle_site_symmetry_3
_geom_angle
_geom_angle_publ_flag
O1 N1 O2 . . 121.99(18) ?
O1 N1 C1 . . 118.93(16) ?
O2 N1 C1 . . 119.08(16) ?
O4 N2 O3 . . 124.19(18) ?
O4 N2 C3 . . 118.86(19) ?
O3 N2 C3 . . 116.95(19) ?
C6 N3 N4 . . 118.40(17) ?
C6 N3 H3N . . 118.5 ?
N4 N3 H3N . . 111.9 ?
C7 N4 N3 . . 121.63(17) ?
C7 N4 H4N . . 119.6 ?
N3 N4 H4N . . 117.4 ?
C9 N5 C10 . . 114.12(17) ?
C9 N5 H5N . . 120.9 ?
C10 N5 H5N . . 124.4 ?
C2 C1 C6 . . 122.02(18) ?
C2 C1 N1 . . 115.71(16) ?
C6 C1 N1 . . 122.27(16) ?
C3 C2 C1 . . 118.11(18) ?
C3 C2 H2 . . 120.9 ?
C1 C2 H2 . . 120.9 ?
C2 C3 C4 . . 122.15(17) ?
C2 C3 N2 . . 119.00(18) ?
C4 C3 N2 . . 118.85(19) ?
C5 C4 C3 . . 119.32(19) ?
C5 C4 H4 . . 120.3 ?
C3 C4 H4 . . 120.3 ?
C4 C5 C6 . . 121.87(18) ?
C4 C5 H5 . . 119.1 ?
C6 C5 H5 . . 119.1 ?
N3 C6 C1 . . 122.96(18) ?
N3 C6 C5 . . 120.45(17) ?
C1 C6 C5 . . 116.52(17) ?
N4 C7 C8 . . 118.42(17) ?
N4 C7 C16 . . 118.82(17) ?
C8 C7 C16 . . 122.73(17) ?
C7 C8 C11 . . 128.27(17) ?
C7 C8 C9 . . 123.28(16) ?
C11 C8 C9 . . 108.45(16) ?
O5 C9 N5 . . 124.91(18) ?
O5 C9 C8 . . 127.06(17) ?
N5 C9 C8 . . 108.01(16) ?
N5 C10 C11 . . 102.55(14) ?
N5 C10 C12 . . 112.72(16) ?
C11 C10 C12 . . 112.29(17) ?
N5 C10 H10 . . 109.7 ?
C11 C10 H10 . . 109.7 ?
C12 C10 H10 . . 109.7 ?
O6 C11 C8 . . 129.87(19) ?
O6 C11 C10 . . 123.60(17) ?
C8 C11 C10 . . 106.53(16) ?
C15 C12 C13 . . 111.46(19) ?
C15 C12 C10 . . 110.08(17) ?
C13 C12 C10 . . 111.18(18) ?
C15 C12 H12 . . 108.0 ?
C13 C12 H12 . . 108.0 ?
C10 C12 H12 . . 108.0 ?
C14 C13 C12 . . 115.2(2) ?
C14 C13 H13A . . 108.5 ?
C12 C13 H13A . . 108.5 ?
C14 C13 H13B . . 108.5 ?
C12 C13 H13B . . 108.5 ?
H13A C13 H13B . . 107.5 ?
C13 C14 H14A . . 109.5 ?
C13 C14 H14B . . 109.5 ?
H14A C14 H14B . . 109.5 ?
C13 C14 H14C . . 109.5 ?
H14A C14 H14C . . 109.5 ?
H14B C14 H14C . . 109.5 ?
C12 C15 H15A . . 109.5 ?
C12 C15 H15B . . 109.5 ?
H15A C15 H15B . . 109.5 ?
C12 C15 H15C . . 109.5 ?
H15A C15 H15C . . 109.5 ?
H15B C15 H15C . . 109.5 ?
C7 C16 H16A . . 109.5 ?
C7 C16 H16B . . 109.5 ?
H16A C16 H16B . . 109.5 ?
C7 C16 H16C . . 109.5 ?
H16A C16 H16C . . 109.5 ?
H16B C16 H16C . . 109.5 ?

loop_
_geom_bond_atom_site_label_1
_geom_bond_atom_site_label_2
_geom_bond_site_symmetry_2
_geom_bond_distance
_geom_bond_publ_flag
O1 N1 . 1.208(2) ?
O2 N1 . 1.248(2) ?
O3 N2 . 1.227(3) ?
O4 N2 . 1.212(3) ?
O5 C9 . 1.246(2) ?
O6 C11 . 1.235(2) ?
N1 C1 . 1.463(3) ?
N2 C3 . 1.472(2) ?
N3 C6 . 1.372(2) ?
N3 N4 . 1.391(2) ?
N3 H3N . 0.9328 ?
N4 C7 . 1.336(2) ?
N4 H4N . 0.8942 ?
N5 C9 . 1.343(2) ?
N5 C10 . 1.462(2) ?
N5 H5N . 0.8585 ?
C1 C2 . 1.403(3) ?
C1 C6 . 1.413(3) ?
C2 C3 . 1.378(3) ?
C2 H2 . 0.9500 ?
C3 C4 . 1.387(3) ?
C4 C5 . 1.372(3) ?
C4 H4 . 0.9500 ?
C5 C6 . 1.421(3) ?
C5 H5 . 0.9500 ?
C7 C8 . 1.391(3) ?
C7 C16 . 1.500(3) ?
C8 C11 . 1.445(3) ?
C8 C9 . 1.470(3) ?
C10 C11 . 1.544(3) ?
C10 C12 . 1.550(2) ?
C10 H10 . 1.0000 ?
C12 C15 . 1.519(3) ?
C12 C13 . 1.531(3) ?
C12 H12 . 1.0000 ?
C13 C14 . 1.514(3) ?
C13 H13A . 0.9900 ?
C13 H13B . 0.9900 ?
C14 H14A . 0.9800 ?
C14 H14B . 0.9800 ?
C14 H14C . 0.9800 ?
C15 H15A . 0.9800 ?
C15 H15B . 0.9800 ?
C15 H15C . 0.9800 ?
C16 H16A . 0.9800 ?
C16 H16B . 0.9800 ?
C16 H16C . 0.9800 ?

loop_
_geom_hbond_atom_site_label_D
_geom_hbond_atom_site_label_H
_geom_hbond_atom_site_label_A
_geom_hbond_site_symmetry_A
_geom_hbond_distance_DH
_geom_hbond_distance_HA
_geom_hbond_distance_DA
_geom_hbond_angle_DHA
N3 H3N O2 . 0.93 1.99 2.630(2) 125
N4 H4N O5 . 0.89 2.00 2.710(2) 135
N3 H3N O5 2_656 0.93 2.36 2.949(2) 121
N4 H4N O5 2_656 0.89 2.43 2.898(2) 113
N5 H5N O2 2_636 0.86 2.48 3.293(2) 159

loop_
_geom_torsion_atom_site_label_1
_geom_torsion_atom_site_label_2
_geom_torsion_atom_site_label_3
_geom_torsion_atom_site_label_4
_geom_torsion_site_symmetry_1
_geom_torsion_site_symmetry_2
_geom_torsion_site_symmetry_3
_geom_torsion_site_symmetry_4
_geom_torsion
_geom_torsion_publ_flag
C6 N3 N4 C7 . . . . -105.2(2) ?
O1 N1 C1 C2 . . . . 3.8(3) ?
O2 N1 C1 C2 . . . . -175.79(18) ?
O1 N1 C1 C6 . . . . -176.46(19) ?
O2 N1 C1 C6 . . . . 4.0(3) ?
C6 C1 C2 C3 . . . . -0.8(3) ?
N1 C1 C2 C3 . . . . 179.01(17) ?
C1 C2 C3 C4 . . . . 0.1(3) ?
C1 C2 C3 N2 . . . . -179.57(18) ?
O4 N2 C3 C2 . . . . -10.8(3) ?
O3 N2 C3 C2 . . . . 169.4(2) ?
O4 N2 C3 C4 . . . . 169.5(2) ?
O3 N2 C3 C4 . . . . -10.3(3) ?
C2 C3 C4 C5 . . . . 0.5(3) ?
N2 C3 C4 C5 . . . . -179.82(18) ?
C3 C4 C5 C6 . . . . -0.5(3) ?
N4 N3 C6 C1 . . . . -162.77(18) ?
N4 N3 C6 C5 . . . . 20.5(3) ?
C2 C1 C6 N3 . . . . -176.16(18) ?
N1 C1 C6 N3 . . . . 4.1(3) ?
C2 C1 C6 C5 . . . . 0.7(3) ?
N1 C1 C6 C5 . . . . -179.02(17) ?
C4 C5 C6 N3 . . . . 176.88(19) ?
C4 C5 C6 C1 . . . . -0.1(3) ?
N3 N4 C7 C8 . . . . -168.70(16) ?
N3 N4 C7 C16 . . . . 13.0(3) ?
N4 C7 C8 C11 . . . . -179.71(18) ?
C16 C7 C8 C11 . . . . -1.4(3) ?
N4 C7 C8 C9 . . . . 0.7(3) ?
C16 C7 C8 C9 . . . . 178.93(17) ?
C10 N5 C9 O5 . . . . 179.12(18) ?
C10 N5 C9 C8 . . . . -2.4(2) ?
C7 C8 C9 O5 . . . . -3.5(3) ?
C11 C8 C9 O5 . . . . 176.79(19) ?
C7 C8 C9 N5 . . . . 178.00(18) ?
C11 C8 C9 N5 . . . . -1.7(2) ?
C9 N5 C10 C11 . . . . 5.1(2) ?
C9 N5 C10 C12 . . . . -115.88(19) ?
C7 C8 C11 O6 . . . . 4.6(4) ?
C9 C8 C11 O6 . . . . -175.7(2) ?
C7 C8 C11 C10 . . . . -174.97(18) ?
C9 C8 C11 C10 . . . . 4.7(2) ?
N5 C10 C11 O6 . . . . 174.63(19) ?
C12 C10 C11 O6 . . . . -64.1(2) ?
N5 C10 C11 C8 . . . . -5.7(2) ?
C12 C10 C11 C8 . . . . 115.53(17) ?
N5 C10 C12 C15 . . . . -172.8(2) ?
C11 C10 C12 C15 . . . . 72.0(3) ?
N5 C10 C12 C13 . . . . -48.8(2) ?
C11 C10 C12 C13 . . . . -164.01(19) ?
C15 C12 C13 C14 . . . . -58.2(3) ?
C10 C12 C13 C14 . . . . 178.5(2) ?

loop_
_cod_related_entry_id
_cod_related_entry_database
_cod_related_entry_code
1 ChemSpider 24742112
